data_4122307
loop_
_publ_author_name
'Yang, Haifeng'
'Gabba\"i, Fran\,cois P'

_publ_section_title
;
 Solution and Solid-State Photoreductive Elimination of Chlorine by
 Irradiation of a [PtSb](VII) Complex.
;
_journal_issue 31
_journal_name_full 'Journal of the American Chemical Society'
_journal_page_first 10866
_journal_page_last 10869
_journal_paper_doi 10.1021/ja5056164
_journal_volume 136
_journal_year 2014
_chemical_formula_sum 'C36 H28 Cl5 P2 Pt Sb'
_chemical_formula_weight 1016.61
_chemical_name_systematic
; 
 ? 
;
_space_group_IT_number 14
_symmetry_space_group_name_Hall '-P 2yn'
_symmetry_space_group_name_H-M 'P 1 21/n 1'
_atom_sites_solution_hydrogens geom
_atom_sites_solution_primary direct
_atom_sites_solution_secondary difmap
_audit_creation_method SHELXL-97
_cell_angle_alpha 90.00
_cell_angle_beta 103.9580(10)
_cell_angle_gamma 90.00
_cell_formula_units_Z 4
_cell_length_a 16.7945(11)
_cell_length_b 11.9268(8)
_cell_length_c 18.1227(12)
_cell_measurement_temperature 110(2)
_cell_volume 3522.9(4)
_computing_cell_refinement 'Bruker SMART'
_computing_data_collection 'Bruker SMART'
_computing_data_reduction 'Bruker SMART'
_computing_molecular_graphics 'Bruker SHELXTL'
_computing_publication_material 'Bruker SHELXTL'
_computing_structure_refinement 'SHELXL-97 (Sheldrick, 2008)'
_computing_structure_solution 'SHELXS-97 (Sheldrick, 2008)'
_diffrn_ambient_temperature 110(2)
_diffrn_measured_fraction_theta_full 0.995
_diffrn_measured_fraction_theta_max 0.995
_diffrn_measurement_device_type 'CCD area detector'
_diffrn_measurement_method 'phi and omega scans'
_diffrn_radiation_monochromator graphite
_diffrn_radiation_source 'fine-focus sealed tube'
_diffrn_radiation_type MoK\a
_diffrn_radiation_wavelength 0.71073
_diffrn_reflns_av_R_equivalents 0.0317
_diffrn_reflns_av_sigmaI/netI 0.0232
_diffrn_reflns_limit_h_max 22
_diffrn_reflns_limit_h_min -22
_diffrn_reflns_limit_k_max 15
_diffrn_reflns_limit_k_min -15
_diffrn_reflns_limit_l_max 24
_diffrn_reflns_limit_l_min -24
_diffrn_reflns_number 42302
_diffrn_reflns_theta_full 28.35
_diffrn_reflns_theta_max 28.35
_diffrn_reflns_theta_min 1.90
_exptl_absorpt_coefficient_mu 5.230
_exptl_absorpt_correction_T_max 0.4883
_exptl_absorpt_correction_T_min 0.4210
_exptl_absorpt_correction_type multi-scan
_exptl_absorpt_process_details SADABS
_exptl_crystal_density_diffrn 1.917
_exptl_crystal_density_meas ?
_exptl_crystal_density_method 'not measured'
_exptl_crystal_F_000 1952
_exptl_crystal_size_max 0.20
_exptl_crystal_size_mid 0.20
_exptl_crystal_size_min 0.16
_refine_diff_density_max 0.469
_refine_diff_density_min -0.986
_refine_diff_density_rms 0.101
_refine_ls_extinction_method none
_refine_ls_goodness_of_fit_ref 1.046
_refine_ls_hydrogen_treatment mixed
_refine_ls_matrix_type full
_refine_ls_number_parameters 406
_refine_ls_number_reflns 8757
_refine_ls_number_restraints 0
_refine_ls_restrained_S_all 1.046
_refine_ls_R_factor_all 0.0193
_refine_ls_R_factor_gt 0.0181
_refine_ls_shift/su_max 0.005
_refine_ls_shift/su_mean 0.000
_refine_ls_structure_factor_coef Fsqd
_refine_ls_weighting_details 'calc w=1/[\s^2^(Fo^2^)+(0.0230P)^2^+2.5459P] where P=(Fo^2^+2Fc^2^)/3'
_refine_ls_weighting_scheme calc
_refine_ls_wR_factor_gt 0.0457
_refine_ls_wR_factor_ref 0.0462
_reflns_number_gt 8417
_reflns_number_total 8757
_reflns_threshold_expression >2sigma(I)
_cod_data_source_file ja5056164_si_002.cif
_cod_data_source_block c:\users\hf\desktop\0523sb~1\work\m
_cod_depositor_comments
;Adding full bibliography for 4122306--4122307.cif.

The following automatic conversions were performed:

'_exptl_crystal_density_meas' value 'not measured' was changed to '?'
- the value is perceived as not measured.

Automatic conversion script
Id: cif_fix_values 3008 2015-01-20 13:52:24Z robertas 
;
_cod_original_sg_symbol_H-M P21/n
_cod_database_code 4122307

loop_
_symmetry_equiv_pos_as_xyz
'x, y, z'
'-x+1/2, y+1/2, -z+1/2'
'-x, -y, -z'
'x-1/2, -y-1/2, z-1/2'

loop_
_atom_site_label
_atom_site_type_symbol
_atom_site_fract_x
_atom_site_fract_y
_atom_site_fract_z
_atom_site_U_iso_or_equiv
_atom_site_adp_type
_atom_site_occupancy
_atom_site_symmetry_multiplicity
_atom_site_calc_flag
_atom_site_refinement_flags
Pt1 Pt 0.248741(5) 0.640973(6) 0.031710(4) 0.00896(3) Uani 1 1 d .
Sb2 Sb 0.303141(8) 0.707123(12) -0.081314(8) 0.01204(4) Uani 1 1 d .
Cl1 Cl 0.21716(4) 0.69709(5) -0.20770(3) 0.02602(13) Uani 1 1 d .
Cl2 Cl 0.43935(4) 0.78221(5) -0.06368(4) 0.02669(13) Uani 1 1 d .
Cl3 Cl 0.11829(3) 0.67660(4) -0.04643(3) 0.01471(10) Uani 1 1 d .
Cl4 Cl 0.38464(3) 0.60625(4) 0.09326(3) 0.01506(10) Uani 1 1 d .
Cl5 Cl 0.19860(3) 0.58012(4) 0.14091(3) 0.01432(10) Uani 1 1 d .
P1 P 0.25398(3) 0.82952(5) 0.07265(3) 0.01150(10) Uani 1 1 d .
P2 P 0.25370(3) 0.45706(4) -0.01362(3) 0.01032(10) Uani 1 1 d .
C1 C 0.26396(14) 0.88016(19) -0.07716(13) 0.0162(4) Uani 1 1 d .
C2 C 0.25643(17) 0.9512(2) -0.13918(14) 0.0252(5) Uani 1 1 d .
H2 H 0.2697 0.9251 -0.1843 0.030 Uiso 1 1 calc R
C3 C 0.22936(18) 1.0608(2) -0.13486(15) 0.0271(6) Uani 1 1 d .
H3 H 0.2229 1.1089 -0.1777 0.032 Uiso 1 1 calc R
C4 C 0.21186(17) 1.1002(2) -0.06868(15) 0.0237(5) Uani 1 1 d .
H4 H 0.1937 1.1752 -0.0661 0.028 Uiso 1 1 calc R
C5 C 0.22084(15) 1.03034(19) -0.00634(13) 0.0185(5) Uani 1 1 d .
H5 H 0.2095 1.0579 0.0393 0.022 Uiso 1 1 calc R
C6 C 0.24662(13) 0.91874(18) -0.01002(12) 0.0143(4) Uani 1 1 d .
C7 C 0.17224(14) 0.88079(18) 0.11393(13) 0.0147(4) Uani 1 1 d .
C8 C 0.09286(15) 0.8893(2) 0.06717(14) 0.0195(5) Uani 1 1 d .
H8 H 0.0820 0.8633 0.0162 0.023 Uiso 1 1 calc R
C9 C 0.03016(16) 0.9353(2) 0.09472(15) 0.0243(5) Uani 1 1 d .
H9 H -0.0235 0.9409 0.0626 0.029 Uiso 1 1 calc R
C10 C 0.04547(17) 0.9733(2) 0.16916(16) 0.0280(6) Uani 1 1 d .
H10 H 0.0023 1.0051 0.1879 0.034 Uiso 1 1 calc R
C11 C 0.12382(17) 0.9649(2) 0.21639(14) 0.0252(5) Uani 1 1 d .
H11 H 0.1341 0.9905 0.2675 0.030 Uiso 1 1 calc R
C12 C 0.18741(16) 0.9190(2) 0.18887(13) 0.0197(5) Uani 1 1 d .
H12 H 0.2410 0.9137 0.2211 0.024 Uiso 1 1 calc R
C13 C 0.35018(14) 0.86147(18) 0.13916(13) 0.0155(4) Uani 1 1 d .
C14 C 0.40681(14) 0.93546(19) 0.12152(14) 0.0189(5) Uani 1 1 d .
H14 H 0.3952 0.9727 0.0738 0.023 Uiso 1 1 calc R
C15 C 0.48094(15) 0.9546(2) 0.17454(16) 0.0245(5) Uani 1 1 d .
H15 H 0.5199 1.0047 0.1625 0.029 Uiso 1 1 calc R
C16 C 0.49821(16) 0.9013(2) 0.24443(16) 0.0271(6) Uani 1 1 d .
H16 H 0.5483 0.9162 0.2806 0.032 Uiso 1 1 calc R
C17 C 0.44238(17) 0.8262(2) 0.26155(15) 0.0268(5) Uani 1 1 d .
H17 H 0.4544 0.7891 0.3094 0.032 Uiso 1 1 calc R
C18 C 0.36900(16) 0.8049(2) 0.20909(14) 0.0221(5) Uani 1 1 d .
H18 H 0.3314 0.7520 0.2205 0.027 Uiso 1 1 calc R
C19 C 0.35091(13) 0.54565(19) -0.10522(12) 0.0146(4) Uani 1 1 d .
C20 C 0.40076(14) 0.5367(2) -0.15667(13) 0.0181(4) Uani 1 1 d .
H20 H 0.4157 0.6019 -0.1802 0.022 Uiso 1 1 calc R
C21 C 0.42830(14) 0.4320(2) -0.17316(13) 0.0191(5) Uani 1 1 d .
H21 H 0.4614 0.4257 -0.2087 0.023 Uiso 1 1 calc R
C22 C 0.40777(14) 0.3362(2) -0.13802(13) 0.0174(4) Uani 1 1 d .
H22 H 0.4280 0.2652 -0.1486 0.021 Uiso 1 1 calc R
C23 C 0.35793(14) 0.34442(19) -0.08766(13) 0.0158(4) Uani 1 1 d .
H23 H 0.3435 0.2789 -0.0641 0.019 Uiso 1 1 calc R
C24 C 0.32850(13) 0.44977(18) -0.07129(12) 0.0134(4) Uani 1 1 d .
C25 C 0.15852(13) 0.40908(17) -0.07563(12) 0.0126(4) Uani 1 1 d .
C26 C 0.15533(14) 0.36780(18) -0.14866(13) 0.0152(4) Uani 1 1 d .
H26 H 0.2029 0.3693 -0.1683 0.018 Uiso 1 1 calc R
C27 C 0.08207(15) 0.3246(2) -0.19222(13) 0.0182(4) Uani 1 1 d .
H27 H 0.0799 0.2960 -0.2416 0.022 Uiso 1 1 calc R
C28 C 0.01225(15) 0.3228(2) -0.16445(14) 0.0218(5) Uani 1 1 d .
H28 H -0.0371 0.2912 -0.1941 0.026 Uiso 1 1 calc R
C29 C 0.01425(15) 0.3673(2) -0.09303(15) 0.0204(5) Uani 1 1 d .
H29 H -0.0340 0.3673 -0.0743 0.024 Uiso 1 1 calc R
C30 C 0.08638(14) 0.41154(18) -0.04927(13) 0.0157(4) Uani 1 1 d .
H30 H 0.0872 0.4438 -0.0012 0.019 Uiso 1 1 calc R
C31 C 0.28256(14) 0.35126(17) 0.06049(12) 0.0128(4) Uani 1 1 d .
C32 C 0.36484(14) 0.32227(19) 0.08834(13) 0.0158(4) Uani 1 1 d .
H32 H 0.4062 0.3585 0.0693 0.019 Uiso 1 1 calc R
C33 C 0.38605(15) 0.24000(19) 0.14414(13) 0.0182(4) Uani 1 1 d .
H33 H 0.4419 0.2189 0.1621 0.022 Uiso 1 1 calc R
C34 C 0.32656(15) 0.18854(19) 0.17387(13) 0.0191(5) Uani 1 1 d .
H34 H 0.3416 0.1328 0.2122 0.023 Uiso 1 1 calc R
C35 C 0.24507(15) 0.21896(19) 0.14730(13) 0.0187(5) Uani 1 1 d .
H35 H 0.2042 0.1841 0.1676 0.022 Uiso 1 1 calc R
C36 C 0.22268(14) 0.30009(18) 0.09113(13) 0.0157(4) Uani 1 1 d .
H36 H 0.1667 0.3209 0.0735 0.019 Uiso 1 1 calc R

loop_
_atom_site_aniso_label
_atom_site_aniso_U_11
_atom_site_aniso_U_22
_atom_site_aniso_U_33
_atom_site_aniso_U_23
_atom_site_aniso_U_13
_atom_site_aniso_U_12
Pt1 0.01024(4) 0.00876(4) 0.00801(4) 0.00008(3) 0.00245(3) 0.00013(2)
Sb2 0.01472(7) 0.01198(7) 0.01058(7) 0.00152(5) 0.00536(5) 0.00121(5)
Cl1 0.0318(3) 0.0310(3) 0.0130(3) -0.0018(2) 0.0010(2) 0.0114(2)
Cl2 0.0201(3) 0.0222(3) 0.0410(4) -0.0017(3) 0.0138(3) -0.0045(2)
Cl3 0.0129(2) 0.0145(2) 0.0150(2) -0.00182(19) -0.00003(18) 0.00236(18)
Cl4 0.0119(2) 0.0159(2) 0.0158(2) 0.00044(19) 0.00033(18) 0.00050(18)
Cl5 0.0167(2) 0.0161(2) 0.0118(2) 0.00203(19) 0.00665(18) 0.00111(18)
P1 0.0154(3) 0.0099(2) 0.0088(2) 0.00026(19) 0.00211(19) -0.00006(19)
P2 0.0108(2) 0.0094(2) 0.0110(2) -0.00002(19) 0.00317(18) 0.00034(18)
C1 0.0203(11) 0.0135(10) 0.0154(11) 0.0029(8) 0.0055(9) 0.0010(8)
C2 0.0406(15) 0.0188(12) 0.0199(12) 0.0054(9) 0.0144(11) 0.0037(10)
C3 0.0428(16) 0.0169(12) 0.0227(12) 0.0085(10) 0.0102(11) 0.0029(10)
C4 0.0344(14) 0.0114(11) 0.0254(13) 0.0039(9) 0.0076(10) 0.0029(9)
C5 0.0248(12) 0.0140(10) 0.0168(11) 0.0012(9) 0.0051(9) -0.0006(9)
C6 0.0173(10) 0.0127(10) 0.0125(10) 0.0028(8) 0.0027(8) -0.0018(8)
C7 0.0197(11) 0.0092(9) 0.0166(11) -0.0001(8) 0.0071(9) 0.0009(8)
C8 0.0206(12) 0.0192(11) 0.0185(11) -0.0039(9) 0.0042(9) 0.0027(9)
C9 0.0220(12) 0.0250(13) 0.0265(13) -0.0037(10) 0.0071(10) 0.0046(10)
C10 0.0343(15) 0.0247(13) 0.0309(14) -0.0053(11) 0.0192(12) 0.0046(11)
C11 0.0375(15) 0.0236(12) 0.0182(12) -0.0042(10) 0.0141(10) -0.0008(10)
C12 0.0285(13) 0.0181(11) 0.0131(10) 0.0000(9) 0.0064(9) -0.0008(9)
C13 0.0184(11) 0.0137(10) 0.0123(10) -0.0036(8) -0.0003(8) 0.0007(8)
C14 0.0197(11) 0.0144(11) 0.0220(11) -0.0013(9) 0.0039(9) 0.0003(8)
C15 0.0188(12) 0.0169(11) 0.0352(14) -0.0056(10) 0.0013(10) -0.0021(9)
C16 0.0221(13) 0.0230(13) 0.0301(14) -0.0112(11) -0.0056(10) 0.0027(10)
C17 0.0301(14) 0.0289(13) 0.0170(12) -0.0015(10) -0.0033(10) 0.0038(11)
C18 0.0255(13) 0.0225(12) 0.0159(11) -0.0012(9) 0.0002(9) -0.0022(9)
C19 0.0152(10) 0.0168(10) 0.0121(10) -0.0018(8) 0.0038(8) 0.0026(8)
C20 0.0190(11) 0.0210(11) 0.0162(11) 0.0019(9) 0.0076(9) 0.0018(9)
C21 0.0180(11) 0.0261(12) 0.0146(10) -0.0012(9) 0.0065(8) 0.0056(9)
C22 0.0145(11) 0.0207(11) 0.0166(11) -0.0053(9) 0.0030(8) 0.0040(8)
C23 0.0156(11) 0.0163(10) 0.0153(10) -0.0015(8) 0.0033(8) 0.0001(8)
C24 0.0110(10) 0.0173(10) 0.0114(9) -0.0006(8) 0.0020(7) 0.0018(8)
C25 0.0147(10) 0.0089(9) 0.0130(10) 0.0003(8) 0.0011(8) 0.0012(7)
C26 0.0176(11) 0.0128(10) 0.0149(11) 0.0010(8) 0.0034(8) 0.0027(8)
C27 0.0215(12) 0.0155(10) 0.0142(10) -0.0010(9) -0.0021(9) -0.0005(9)
C28 0.0190(12) 0.0182(11) 0.0231(12) 0.0023(10) -0.0051(9) -0.0028(9)
C29 0.0136(11) 0.0220(12) 0.0257(13) 0.0050(9) 0.0052(9) -0.0008(8)
C30 0.0158(10) 0.0152(10) 0.0164(10) 0.0008(8) 0.0043(8) 0.0009(8)
C31 0.0169(11) 0.0089(9) 0.0126(10) 0.0009(7) 0.0034(8) 0.0014(7)
C32 0.0166(11) 0.0144(10) 0.0163(10) 0.0004(8) 0.0043(8) 0.0015(8)
C33 0.0201(11) 0.0167(11) 0.0165(11) 0.0031(9) 0.0019(9) 0.0049(8)
C34 0.0302(13) 0.0141(11) 0.0125(10) 0.0028(8) 0.0046(9) 0.0033(9)
C35 0.0285(13) 0.0150(11) 0.0149(11) -0.0016(8) 0.0097(9) -0.0027(9)
C36 0.0184(11) 0.0143(10) 0.0151(10) -0.0013(8) 0.0053(8) 0.0007(8)

loop_
_atom_type_symbol
_atom_type_description
_atom_type_scat_dispersion_real
_atom_type_scat_dispersion_imag
_atom_type_scat_source
C C 0.0033 0.0016 'International Tables Vol C Tables 4.2.6.8 and 6.1.1.4'
H H 0.0000 0.0000 'International Tables Vol C Tables 4.2.6.8 and 6.1.1.4'
P P 0.1023 0.0942 'International Tables Vol C Tables 4.2.6.8 and 6.1.1.4'
Cl Cl 0.1484 0.1585 'International Tables Vol C Tables 4.2.6.8 and 6.1.1.4'
Sb Sb -0.5866 1.5461 'International Tables Vol C Tables 4.2.6.8 and 6.1.1.4'
Pt Pt -1.7033 8.3905 'International Tables Vol C Tables 4.2.6.8 and 6.1.1.4'

loop_
_geom_angle_atom_site_label_1
_geom_angle_atom_site_label_2
_geom_angle_atom_site_label_3
_geom_angle
Cl4 Pt1 Cl3 171.781(19)
Cl4 Pt1 P2 83.564(19)
Cl3 Pt1 P2 93.715(18)
Cl4 Pt1 P1 93.500(19)
Cl3 Pt1 P1 88.611(19)
P2 Pt1 P1 174.836(19)
Cl4 Pt1 Cl5 92.800(18)
Cl3 Pt1 Cl5 95.095(19)
P2 Pt1 Cl5 93.099(18)
P1 Pt1 Cl5 91.284(18)
Cl4 Pt1 Sb2 86.572(14)
Cl3 Pt1 Sb2 85.566(14)
P2 Pt1 Sb2 87.619(14)
P1 Pt1 Sb2 87.966(14)
Cl5 Pt1 Sb2 178.990(13)
C19 Sb2 C1 168.39(8)
C19 Sb2 Cl1 86.07(6)
C1 Sb2 Cl1 87.87(6)
C19 Sb2 Cl2 88.36(6)
C1 Sb2 Cl2 85.87(6)
Cl1 Sb2 Cl2 118.67(2)
C19 Sb2 Pt1 96.12(6)
C1 Sb2 Pt1 95.48(6)
Cl1 Sb2 Pt1 119.993(18)
Cl2 Sb2 Pt1 121.329(18)
C13 P1 C6 107.36(10)
C13 P1 C7 107.24(11)
C6 P1 C7 103.53(10)
C13 P1 Pt1 111.69(7)
C6 P1 Pt1 107.96(7)
C7 P1 Pt1 118.30(7)
C25 P2 C24 104.88(10)
C25 P2 C31 106.07(10)
C24 P2 C31 107.01(10)
C25 P2 Pt1 114.29(7)
C24 P2 Pt1 109.44(7)
C31 P2 Pt1 114.48(7)
C2 C1 C6 120.5(2)
C2 C1 Sb2 121.36(17)
C6 C1 Sb2 118.16(16)
C1 C2 C3 119.6(2)
C2 C3 C4 120.5(2)
C5 C4 C3 119.9(2)
C4 C5 C6 120.4(2)
C1 C6 C5 119.0(2)
C1 C6 P1 122.59(17)
C5 C6 P1 118.40(17)
C8 C7 C12 119.3(2)
C8 C7 P1 118.54(17)
C12 C7 P1 122.04(18)
C9 C8 C7 120.5(2)
C8 C9 C10 120.1(2)
C9 C10 C11 120.1(2)
C12 C11 C10 120.1(2)
C11 C12 C7 120.0(2)
C14 C13 C18 119.7(2)
C14 C13 P1 122.11(18)
C18 C13 P1 118.12(18)
C13 C14 C15 119.5(2)
C16 C15 C14 120.7(2)
C15 C16 C17 119.9(2)
C18 C17 C16 120.2(2)
C17 C18 C13 120.1(2)
C24 C19 C20 120.0(2)
C24 C19 Sb2 119.24(15)
C20 C19 Sb2 120.70(16)
C21 C20 C19 119.7(2)
C22 C21 C20 120.5(2)
C23 C22 C21 120.1(2)
C22 C23 C24 120.1(2)
C19 C24 C23 119.6(2)
C19 C24 P2 120.79(16)
C23 C24 P2 119.32(17)
C26 C25 C30 119.3(2)
C26 C25 P2 121.62(17)
C30 C25 P2 119.12(16)
C25 C26 C27 119.6(2)
C28 C27 C26 120.7(2)
C27 C28 C29 120.0(2)
C30 C29 C28 120.0(2)
C29 C30 C25 120.3(2)
C32 C31 C36 119.5(2)
C32 C31 P2 120.18(17)
C36 C31 P2 120.36(17)
C31 C32 C33 119.7(2)
C34 C33 C32 120.8(2)
C33 C34 C35 119.5(2)
C36 C35 C34 120.5(2)
C35 C36 C31 120.1(2)

loop_
_geom_bond_atom_site_label_1
_geom_bond_atom_site_label_2
_geom_bond_distance
Pt1 Cl4 2.3231(5)
Pt1 Cl3 2.3429(5)
Pt1 P2 2.3508(5)
Pt1 P1 2.3630(6)
Pt1 Cl5 2.4406(5)
Pt1 Sb2 2.5604(2)
Sb2 C19 2.170(2)
Sb2 C1 2.173(2)
Sb2 Cl1 2.3980(6)
Sb2 Cl2 2.4051(6)
P1 C13 1.808(2)
P1 C6 1.817(2)
P1 C7 1.820(2)
P2 C25 1.811(2)
P2 C24 1.820(2)
P2 C31 1.821(2)
C1 C2 1.388(3)
C1 C6 1.396(3)
C2 C3 1.392(4)
C3 C4 1.384(4)
C4 C5 1.382(3)
C5 C6 1.406(3)
C7 C8 1.400(3)
C7 C12 1.396(3)
C8 C9 1.383(3)
C9 C10 1.387(4)
C10 C11 1.389(4)
C11 C12 1.395(3)
C13 C14 1.390(3)
C13 C18 1.403(3)
C14 C15 1.396(3)
C15 C16 1.384(4)
C16 C17 1.385(4)
C17 C18 1.386(3)
C19 C24 1.392(3)
C19 C20 1.399(3)
C20 C21 1.389(3)
C21 C22 1.391(3)
C22 C23 1.383(3)
C23 C24 1.408(3)
C25 C26 1.401(3)
C25 C30 1.406(3)
C26 C27 1.391(3)
C27 C28 1.383(4)
C28 C29 1.392(4)
C29 C30 1.382(3)
C31 C32 1.395(3)
C31 C36 1.401(3)
C32 C33 1.392(3)
C33 C34 1.387(3)
C34 C35 1.385(3)
C35 C36 1.389(3)
